data_4066208
loop_
_publ_author_name
'Cooper, Benjamin G.'
'Fafard, Claudia M.'
'Foxman, Bruce M.'
'Thomas, Christine M.'

_publ_section_title
;
 Electronic Factors Affecting Metal&#x2212;Metal Interactions in
 Early/Late Heterobimetallics: Substituent Effects in Zirconium/Platinum
 Bis(phosphinoamide) Complexes&#x2020;
;
_journal_issue 21
_journal_name_full Organometallics
_journal_page_first 5179
_journal_paper_doi 10.1021/om100356a
_journal_volume 29
_journal_year 2010
_chemical_formula_moiety 'C34 H46 N4 P2 Zr1'
_chemical_formula_sum 'C34 H46 N4 P2 Zr'
_chemical_formula_weight 663.93
_space_group_IT_number 15
_symmetry_cell_setting monoclinic
_symmetry_space_group_name_Hall '-C 2yc'
_symmetry_space_group_name_H-M 'C 1 2/c 1'
_atom_sites_solution_hydrogens geom
_atom_sites_solution_primary direct
_audit_creation_date 10-01-10
_audit_creation_method CRYSTALS_ver_14.01
_cell_angle_alpha 90
_cell_angle_beta 123.198(2)
_cell_angle_gamma 90
_cell_formula_units_Z 4
_cell_length_a 16.5830(9)
_cell_length_b 27.4822(15)
_cell_length_c 10.0945(5)
_cell_measurement_reflns_used 9040
_cell_measurement_temperature 120
_cell_measurement_theta_max 30
_cell_measurement_theta_min 3
_cell_volume 3849.6(4)
_computing_cell_refinement 'Apex2 (Bruker AXS, 2006)'
_computing_data_collection 'Apex2 (Bruker AXS, 2006)'
_computing_data_reduction 'Apex2 (Bruker AXS, 2006)'
_computing_molecular_graphics 'CAMERON (Watkin et al., 1996)'
_computing_publication_material 'CRYSTALS (Betteridge et al., 2003)'
_computing_structure_refinement 'CRYSTALS (Betteridge et al., 2003)'
_computing_structure_solution 'SIR92 (Altomare et al., 1994)'
_diffrn_ambient_temperature 120
_diffrn_measured_fraction_theta_full 0.999
_diffrn_measured_fraction_theta_max 0.995
_diffrn_measurement_device Area
_diffrn_measurement_device_type 'Bruker Kappa Apex2'
_diffrn_measurement_method '\f & \w scans'
_diffrn_radiation_monochromator graphite
_diffrn_radiation_type 'Mo K\a'
_diffrn_radiation_wavelength 0.71073
_diffrn_reflns_av_R_equivalents 0.021
_diffrn_reflns_limit_h_max 19
_diffrn_reflns_limit_h_min -23
_diffrn_reflns_limit_k_max 38
_diffrn_reflns_limit_k_min 0
_diffrn_reflns_limit_l_max 14
_diffrn_reflns_limit_l_min 0
_diffrn_reflns_number 5636
_diffrn_reflns_theta_full 29.477
_diffrn_reflns_theta_max 30.079
_diffrn_reflns_theta_min 1.482
_diffrn_standards_number 0
_exptl_absorpt_coefficient_mu 0.394
_exptl_absorpt_correction_T_max 0.91
_exptl_absorpt_correction_T_min 0.91
_exptl_absorpt_correction_type numerical
_exptl_absorpt_process_details
; 
 Analytical Absorption (De Meulenaer & Tompa, 1965) 
;
_exptl_crystal_colour colorless
_exptl_crystal_density_diffrn 1.146
_exptl_crystal_density_method 'not measured'
_exptl_crystal_description 'prism frag'
_exptl_crystal_F_000 1392
_exptl_crystal_size_max 0.436
_exptl_crystal_size_mid 0.362
_exptl_crystal_size_min 0.236
_platon_squeeze_details
;
During the structure solution, electron density difference
maps revealed that there were considerable disordered solvent 
molecules (from history, likely pentane) in a volume of 
606.6 \%A3 per unit cell (15.8%); the peaks could not be 
modeled successfully.  The electron density appeared along 
lines parallel to c in ac planes as shown below.

It appeared that the cavity area contained about four 
(perhaps less) pentane molecules, near centers of symmetry 
at (1/2 0 0), (1/2 1/2 1/2), (1/2 0 1/2), (0 1/2 0).  Modeling 
using restraints was unsuccessful, as was step by step 
acquisition of peaks using successive electron density 
difference maps.  Thus, the structure factors were modified 
using the PLATON SQUEEZE5,6 technique, in order to produce 
a ?solvate-free? structure factor set.  PLATON reported a 
total electron density of 112 e- per unit cell, likely 
representing 3-4 pentane molecules, if contributions from 
H atoms are ignored.  Use of the SQUEEZE technique resulted 
in a decrease of ca 3.0 % in R.  

;
_refine_diff_density_max 0.37
_refine_diff_density_min -0.22
_refine_ls_extinction_method None
_refine_ls_goodness_of_fit_ref 1.0183
_refine_ls_hydrogen_treatment none
_refine_ls_matrix_type full
_refine_ls_number_parameters 186
_refine_ls_number_reflns 5636
_refine_ls_number_restraints 0
_refine_ls_R_factor_all 0.0233
_refine_ls_R_factor_gt 0.0219
_refine_ls_shift/su_max 0.0036020
_refine_ls_shift/su_mean 0.4487934
_refine_ls_structure_factor_coef Fsqd
_refine_ls_weighting_details
;
 Method= Modified Sheldrick 
 w=1/[\s^2^(F^2^) + ( 0.03P)^2^ + 3.06P] 
 ,where P=(max(Fo^2^,0) + 2Fc^2^)/3 
;
_refine_ls_weighting_scheme calc
_refine_ls_wR_factor_all 0.0624
_refine_ls_wR_factor_gt 0.0584
_refine_ls_wR_factor_ref 0.0624
_reflns_limit_h_max 19
_reflns_limit_h_min -23
_reflns_limit_k_max 38
_reflns_limit_k_min 0
_reflns_limit_l_max 14
_reflns_limit_l_min 0
_reflns_number_gt 5370
_reflns_number_total 5636
_reflns_threshold_expression I>2.0\s(I)
_oxford_diffrn_Wilson_B_factor 1.67
_oxford_diffrn_Wilson_scale 116.47
_oxford_refine_ls_r_factor_ref 0.0233
_oxford_refine_ls_scale 0.098635(17)
_oxford_reflns_number_all 5636
_oxford_reflns_threshold_expression_ref I>-10.0\s(I)
_oxford_structure_analysis_title 'CMFI_31_0m in C2/c'
_cod_data_source_file om100356a_si_002.cif
_cod_data_source_block 1
_cod_depositor_comments
;
The following automatic conversions were performed:

'_symmetry_cell_setting' value 'Monoclinic' changed to 'monoclinic'
according to /home/saulius/struct/CIF-dictionaries/cif_core.dic
dictionary named 'cif_core.dic' version 2.4.1 from 2010-06-29.

Automatic conversion script
Id: cif_fix_values 1715 2011-07-08 13:25:40Z adriana 

The following automatic conversions were performed:

data name '_diffrn_measurement_device-type' was replaced with
'_diffrn_measurement_device_type' as specified in the replacement
file 'data/replacement-values/replacement_tags.lst'.

Automatic conversion script
Id: cif_correct_tags 9268 2022-04-12 08:56:07Z antanas 
;
_cod_original_sg_symbol_H-M 'C 1 2/c 1 '
_cod_original_formula_sum 'C34 H46 N4 P2 Zr1'
_cod_database_code 4066208

loop_
_symmetry_equiv_pos_as_xyz
x,y,z
-x,-y,-z
x+1/2,y+1/2,z
-x+1/2,-y+1/2,-z
-x,y,-z+1/2
x,-y,z+1/2
-x+1/2,y+1/2,-z+1/2
x+1/2,-y+1/2,z+1/2

loop_
_atom_site_label
_atom_site_type_symbol
_atom_site_fract_x
_atom_site_fract_y
_atom_site_fract_z
_atom_site_U_iso_or_equiv
_atom_site_occupancy
_atom_site_adp_type
_atom_site_refinement_flags_posn
_atom_site_refinement_flags_adp
Zr1 Zr 0.5000 0.611607(5) 0.7500 0.0178 1.0000 Uani S T
P1 P 0.636612(18) 0.671713(9) 0.74687(3) 0.0177 1.0000 Uani . .
N1 N 0.52874(6) 0.65137(3) 0.60125(10) 0.0184 1.0000 Uani . .
N2 N 0.39169(7) 0.56342(3) 0.60275(12) 0.0266 1.0000 Uani . .
C1 C 0.64650(7) 0.73665(4) 0.71800(12) 0.0206 1.0000 Uani . .
C2 C 0.62825(9) 0.76987(4) 0.80281(14) 0.0298 1.0000 Uani . .
C3 C 0.63052(11) 0.81960(5) 0.77971(17) 0.0384 1.0000 Uani . .
C4 C 0.65124(10) 0.83652(4) 0.67252(16) 0.0355 1.0000 Uani . .
C5 C 0.66971(8) 0.80399(4) 0.58751(15) 0.0305 1.0000 Uani . .
C6 C 0.66774(8) 0.75426(4) 0.61047(13) 0.0249 1.0000 Uani . .
C7 C 0.72666(7) 0.64599(4) 0.71545(11) 0.0190 1.0000 Uani . .
C8 C 0.70622(8) 0.60470(4) 0.62238(13) 0.0238 1.0000 Uani . .
C9 C 0.77735(8) 0.58239(4) 0.61069(15) 0.0300 1.0000 Uani . .
C10 C 0.87043(8) 0.60079(5) 0.69442(16) 0.0317 1.0000 Uani . .
C11 C 0.89238(8) 0.64143(5) 0.78941(14) 0.0296 1.0000 Uani . .
C12 C 0.82122(7) 0.66404(4) 0.79995(13) 0.0239 1.0000 Uani . .
C13 C 0.48402(7) 0.66298(4) 0.43205(12) 0.0220 1.0000 Uani . .
C14 C 0.42320(8) 0.70917(5) 0.38743(14) 0.0297 1.0000 Uani . .
C15 C 0.42294(9) 0.62037(5) 0.32991(14) 0.0304 1.0000 Uani . .
C16 C 0.28816(9) 0.56228(5) 0.52676(17) 0.0362 1.0000 Uani . .
C17 C 0.42117(10) 0.51976(5) 0.5588(2) 0.0468 1.0000 Uani . .
H21 H 0.6144 0.7587 0.8759 0.0359 1.0000 Uiso R .
H31 H 0.6175 0.8405 0.8352 0.0467 1.0000 Uiso R .
H41 H 0.6523 0.8706 0.6563 0.0435 1.0000 Uiso R .
H51 H 0.6825 0.8160 0.5128 0.0370 1.0000 Uiso R .
H61 H 0.6818 0.7331 0.5543 0.0302 1.0000 Uiso R .
H81 H 0.6446 0.5915 0.5679 0.0300 1.0000 Uiso R .
H91 H 0.7619 0.5552 0.5460 0.0363 1.0000 Uiso R .
H101 H 0.9185 0.5847 0.6850 0.0387 1.0000 Uiso R .
H111 H 0.9546 0.6544 0.8447 0.0368 1.0000 Uiso R .
H121 H 0.8349 0.6918 0.8615 0.0293 1.0000 Uiso R .
H131 H 0.5367 0.6685 0.4153 0.0253 1.0000 Uiso R .
H141 H 0.4604 0.7363 0.4514 0.0427 1.0000 Uiso R .
H142 H 0.3984 0.7179 0.2806 0.0433 1.0000 Uiso R .
H143 H 0.3703 0.7044 0.4014 0.0425 1.0000 Uiso R .
H151 H 0.4618 0.5919 0.3529 0.0445 1.0000 Uiso R .
H152 H 0.3921 0.6285 0.2193 0.0451 1.0000 Uiso R .
H153 H 0.3740 0.6130 0.3515 0.0446 1.0000 Uiso R .
H161 H 0.2647 0.5924 0.5425 0.0529 1.0000 Uiso R .
H162 H 0.2559 0.5566 0.4122 0.0535 1.0000 Uiso R .
H163 H 0.2709 0.5359 0.5691 0.0528 1.0000 Uiso R .
H171 H 0.4889 0.5203 0.6018 0.0689 1.0000 Uiso R .
H172 H 0.3867 0.5175 0.4428 0.0691 1.0000 Uiso R .
H173 H 0.4073 0.4912 0.5968 0.0690 1.0000 Uiso R .

loop_
_atom_site_aniso_label
_atom_site_aniso_U_11
_atom_site_aniso_U_22
_atom_site_aniso_U_33
_atom_site_aniso_U_23
_atom_site_aniso_U_13
_atom_site_aniso_U_12
Zr1 0.01848(7) 0.01651(7) 0.02298(7) 0.0000 0.01435(5) 0.0000
P1 0.01745(11) 0.01815(11) 0.01812(11) -0.00034(8) 0.01020(9) -0.00186(8)
N1 0.0163(3) 0.0213(4) 0.0186(4) -0.0008(3) 0.0102(3) -0.0014(3)
N2 0.0275(4) 0.0225(4) 0.0373(5) -0.0093(4) 0.0224(4) -0.0060(3)
C1 0.0191(4) 0.0195(4) 0.0210(4) -0.0003(3) 0.0094(4) -0.0022(3)
C2 0.0388(6) 0.0236(5) 0.0303(5) -0.0024(4) 0.0210(5) -0.0012(4)
C3 0.0522(8) 0.0222(5) 0.0422(7) -0.0041(5) 0.0268(6) 0.0012(5)
C4 0.0358(6) 0.0205(5) 0.0404(6) 0.0047(5) 0.0146(5) -0.0010(4)
C5 0.0267(5) 0.0278(5) 0.0330(6) 0.0099(4) 0.0137(5) -0.0006(4)
C6 0.0239(5) 0.0250(5) 0.0258(5) 0.0031(4) 0.0137(4) -0.0008(4)
C7 0.0166(4) 0.0202(4) 0.0195(4) 0.0015(3) 0.0095(3) -0.0010(3)
C8 0.0178(4) 0.0229(5) 0.0288(5) -0.0028(4) 0.0115(4) -0.0015(3)
C9 0.0246(5) 0.0261(5) 0.0391(6) -0.0044(4) 0.0174(5) 0.0017(4)
C10 0.0207(5) 0.0342(6) 0.0410(6) 0.0027(5) 0.0174(5) 0.0052(4)
C11 0.0159(4) 0.0361(6) 0.0328(5) 0.0016(5) 0.0107(4) -0.0021(4)
C12 0.0187(4) 0.0264(5) 0.0236(5) -0.0009(4) 0.0096(4) -0.0040(4)
C13 0.0193(4) 0.0287(5) 0.0192(4) -0.0006(4) 0.0113(4) -0.0009(4)
C14 0.0233(5) 0.0356(6) 0.0245(5) 0.0048(4) 0.0095(4) 0.0058(4)
C15 0.0281(5) 0.0395(6) 0.0240(5) -0.0084(4) 0.0145(4) -0.0081(5)
C16 0.0270(5) 0.0344(6) 0.0448(7) -0.0169(5) 0.0180(5) -0.0057(5)
C17 0.0354(7) 0.0381(7) 0.0715(10) -0.0295(7) 0.0322(7) -0.0092(5)

loop_
_atom_type_symbol
_atom_type_scat_dispersion_real
_atom_type_scat_dispersion_imag
_atom_type_scat_Cromer_Mann_a1
_atom_type_scat_Cromer_Mann_b1
_atom_type_scat_Cromer_Mann_a2
_atom_type_scat_Cromer_Mann_b2
_atom_type_scat_Cromer_Mann_a3
_atom_type_scat_Cromer_Mann_b3
_atom_type_scat_Cromer_Mann_a4
_atom_type_scat_Cromer_Mann_b4
_atom_type_scat_Cromer_Mann_c
_atom_type_scat_source
C 0.0033 0.0016 2.3100 20.8439 1.0200 10.2075 1.5886 0.5687 0.8650 51.6512 0.2156 'International Tables Vol C 4.2.6.8 and 6.1.1.4'
H 0.0000 0.0000 0.4930 10.5109 0.3229 26.1257 0.1402 3.1424 0.0408 57.7998 0.0030 'International Tables Vol C 4.2.6.8 and 6.1.1.4'
N 0.0061 0.0033 12.2126 0.0057 3.1322 9.8933 2.0125 28.9975 1.1663 0.5826 -11.5290 'International Tables Vol C 4.2.6.8 and 6.1.1.4'
P 0.1023 0.0942 6.4345 1.9067 4.1791 27.1570 1.7800 0.5260 1.4908 68.1645 1.1149 'International Tables Vol C 4.2.6.8 and 6.1.1.4'
Zr -2.9673 0.5597 17.8765 1.2762 10.9480 11.9160 5.4173 0.1176 3.6572 87.6627 2.0693 'International Tables Vol C 4.2.6.8 and 6.1.1.4'

loop_
_geom_angle_atom_site_label_1
_geom_angle_site_symmetry_1
_geom_angle_atom_site_label_2
_geom_angle_atom_site_label_3
_geom_angle_site_symmetry_3
_geom_angle
_geom_angle_publ_flag
P1 5_656 Zr1 N1 5_656 36.18(2) yes
P1 5_656 Zr1 N2 5_656 139.07(3) yes
N1 5_656 Zr1 N2 5_656 105.43(4) yes
P1 5_656 Zr1 P1 . 108.223(12) yes
N1 5_656 Zr1 P1 . 101.57(2) yes
N2 5_656 Zr1 P1 . 89.79(3) yes
P1 5_656 Zr1 N1 . 101.57(2) yes
N1 5_656 Zr1 N1 . 117.68(5) yes
N2 5_656 Zr1 N1 . 113.43(3) yes
P1 . Zr1 N1 . 36.18(2) yes
P1 5_656 Zr1 N2 . 89.79(3) yes
N1 5_656 Zr1 N2 . 113.43(3) yes
N2 5_656 Zr1 N2 . 100.24(6) yes
P1 . Zr1 N2 . 139.07(3) yes
N1 . Zr1 N2 . 105.43(4) yes
Zr1 . P1 N1 . 48.23(3) yes
Zr1 . P1 C1 . 135.74(3) yes
N1 . P1 C1 . 109.40(4) yes
Zr1 . P1 C7 . 120.85(3) yes
N1 . P1 C7 . 107.48(4) yes
C1 . P1 C7 . 101.32(5) yes
P1 . N1 Zr1 . 95.58(4) yes
P1 . N1 C13 . 124.24(7) yes
Zr1 . N1 C13 . 140.17(6) yes
Zr1 . N2 C16 . 135.00(8) yes
Zr1 . N2 C17 . 116.34(8) yes
C16 . N2 C17 . 108.65(9) yes
P1 . C1 C2 . 118.19(8) yes
P1 . C1 C6 . 122.93(8) yes
C2 . C1 C6 . 118.83(10) yes
C1 . C2 C3 . 120.40(11) yes
C1 . C2 H21 . 119.9 no
C3 . C2 H21 . 119.7 no
C2 . C3 C4 . 120.19(12) yes
C2 . C3 H31 . 118.7 no
C4 . C3 H31 . 121.1 no
C3 . C4 C5 . 120.12(11) yes
C3 . C4 H41 . 120.1 no
C5 . C4 H41 . 119.8 no
C4 . C5 C6 . 119.89(11) yes
C4 . C5 H51 . 119.3 no
C6 . C5 H51 . 120.8 no
C1 . C6 C5 . 120.57(11) yes
C1 . C6 H61 . 120.9 no
C5 . C6 H61 . 118.5 no
P1 . C7 C8 . 120.78(7) yes
P1 . C7 C12 . 120.31(8) yes
C8 . C7 C12 . 118.48(9) yes
C7 . C8 C9 . 120.83(10) yes
C7 . C8 H81 . 120.1 no
C9 . C8 H81 . 119.1 no
C8 . C9 C10 . 120.01(11) yes
C8 . C9 H91 . 119.5 no
C10 . C9 H91 . 120.5 no
C9 . C10 C11 . 119.93(11) yes
C9 . C10 H101 . 118.6 no
C11 . C10 H101 . 121.5 no
C10 . C11 C12 . 120.13(10) yes
C10 . C11 H111 . 120.5 no
C12 . C11 H111 . 119.3 no
C7 . C12 C11 . 120.61(10) yes
C7 . C12 H121 . 118.6 no
C11 . C12 H121 . 120.8 no
N1 . C13 C14 . 110.66(8) yes
N1 . C13 C15 . 110.11(9) yes
C14 . C13 C15 . 110.64(9) yes
N1 . C13 H131 . 107.5 no
C14 . C13 H131 . 108.9 no
C15 . C13 H131 . 109.0 no
C13 . C14 H141 . 111.7 no
C13 . C14 H142 . 110.5 no
H141 . C14 H142 . 106.7 no
C13 . C14 H143 . 110.4 no
H141 . C14 H143 . 107.8 no
H142 . C14 H143 . 109.5 no
C13 . C15 H151 . 110.7 no
C13 . C15 H152 . 109.9 no
H151 . C15 H152 . 109.2 no
C13 . C15 H153 . 109.7 no
H151 . C15 H153 . 108.1 no
H152 . C15 H153 . 109.3 no
N2 . C16 H161 . 111.3 no
N2 . C16 H162 . 110.5 no
H161 . C16 H162 . 108.7 no
N2 . C16 H163 . 109.7 no
H161 . C16 H163 . 109.2 no
H162 . C16 H163 . 107.4 no
N2 . C17 H171 . 110.8 no
N2 . C17 H172 . 110.0 no
H171 . C17 H172 . 108.2 no
N2 . C17 H173 . 111.2 no
H171 . C17 H173 . 108.2 no
H172 . C17 H173 . 108.4 no

loop_
_geom_bond_atom_site_label_1
_geom_bond_atom_site_label_2
_geom_bond_site_symmetry_2
_geom_bond_distance
_geom_bond_publ_flag
Zr1 P1 5_656 2.8178(3) yes
Zr1 N1 5_656 2.1118(8) yes
Zr1 N2 5_656 2.0653(9) yes
Zr1 P1 . 2.8178(3) yes
Zr1 N1 . 2.1118(8) yes
Zr1 N2 . 2.0653(9) yes
P1 N1 . 1.6714(8) yes
P1 C1 . 1.8301(10) yes
P1 C7 . 1.8300(10) yes
N1 C13 . 1.4771(13) yes
N2 C16 . 1.4474(15) yes
N2 C17 . 1.4535(15) yes
C1 C2 . 1.3933(15) yes
C1 C6 . 1.3982(14) yes
C2 C3 . 1.3905(17) yes
C2 H21 . 0.937 no
C3 C4 . 1.383(2) yes
C3 H31 . 0.907 no
C4 C5 . 1.3846(19) yes
C4 H41 . 0.953 no
C5 C6 . 1.3897(15) yes
C5 H51 . 0.947 no
C6 H61 . 0.926 no
C7 C8 . 1.3915(14) yes
C7 C12 . 1.4027(13) yes
C8 C9 . 1.3906(15) yes
C8 H81 . 0.929 no
C9 C10 . 1.3871(16) yes
C9 H91 . 0.931 no
C10 C11 . 1.3846(18) yes
C10 H101 . 0.961 no
C11 C12 . 1.3883(15) yes
C11 H111 . 0.934 no
C12 H121 . 0.931 no
C13 C14 . 1.5278(15) yes
C13 C15 . 1.5220(15) yes
C13 H131 . 0.988 no
C14 H141 . 0.958 no
C14 H142 . 0.951 no
C14 H143 . 0.971 no
C15 H151 . 0.958 no
C15 H152 . 0.966 no
C15 H153 . 0.970 no
C16 H161 . 0.964 no
C16 H162 . 0.985 no
C16 H163 . 0.962 no
C17 H171 . 0.957 no
C17 H172 . 0.984 no
C17 H173 . 0.955 no

loop_
_platon_squeeze_void_nr
_platon_squeeze_void_average_x
_platon_squeeze_void_average_y
_platon_squeeze_void_average_z
_platon_squeeze_void_volume
_platon_squeeze_void_count_electrons
_platon_squeeze_void_content
1 0.500 0.000 0.099 286 56 ' '
2 1.000 0.500 -0.046 286 56 ' '
3 1.000 0.273 0.250 9 0 ' '
4 0.500 0.773 0.250 9 0 ' '
5 0.500 0.227 0.750 9 0 ' '
6 1.000 0.727 0.750 9 0 ' '
